data_4117833
loop_
_publ_author_name
'Andrey V. Protchenko'
'Krishna Hassomal Birjkumar'
'Deepak Dange'
'Andrew D. Schwarz'
'Dragoslav Vidovic'
'Cameron Jones'
'Nikolas Kaltsoyannis'
'Philip Mountford'
'Simon Aldridge'

_publ_contact_author
;
 Prof S. Aldridge
 Chemistry Research Laboratory
 Mansfield Road
 Oxford
 OX1 3TA
 UK
;
_publ_contact_author_email Simon.Aldridge@chem.ox.ac.uk
_publ_contact_author_fax '+44 1865 272690'
_publ_contact_author_phone '+44 1865 285201'
_publ_section_title
;
 A Stable Two-Coordinate Acyclic Silylene
;
_journal_name_full 'Journal of the American Chemical Society'
_journal_page_first 6500
_journal_page_last 6503
_journal_paper_doi 10.1021/ja301042u
_journal_volume 134
_journal_year 2012
_chemical_formula_sum 'C64.5 H78 B Ge N3 Si'
_chemical_formula_weight 1006.79
_chemical_name_systematic
;
Ge{B(NDippCH)2}{N(SiMe3)Dipp*}
;
_space_group_IT_number 2
_symmetry_cell_setting triclinic
_symmetry_space_group_name_Hall '-P 1'
_symmetry_space_group_name_H-M 'P -1'
_atom_sites_solution_hydrogens geom
_atom_sites_solution_primary direct
_atom_sites_solution_secondary difmap
_audit_creation_method SHELXL-97
_cell_angle_alpha 99.870(3)
_cell_angle_beta 103.835(3)
_cell_angle_gamma 100.901(3)
_cell_formula_units_Z 2
_cell_length_a 12.3688(5)
_cell_length_b 12.5625(5)
_cell_length_c 19.8714(7)
_cell_measurement_temperature 123(2)
_cell_volume 2867.0(2)
_computing_structure_refinement 'SHELXL-97 (Sheldrick, 1997)'
_computing_structure_solution 'SHELXS-97 (Sheldrick, 1990)'
_diffrn_ambient_temperature 123(2)
_diffrn_measured_fraction_theta_full 0.990
_diffrn_measured_fraction_theta_max 0.990
_diffrn_measurement_device_type 'Oxford Gemini Ultra'
_diffrn_radiation_monochromator graphite
_diffrn_radiation_source 'Enhance (Mo) X-ray Source'
_diffrn_radiation_type MoK\a
_diffrn_radiation_wavelength 0.71073
_diffrn_reflns_av_R_equivalents 0.0265
_diffrn_reflns_av_sigmaI/netI 0.0547
_diffrn_reflns_limit_h_max 15
_diffrn_reflns_limit_h_min -14
_diffrn_reflns_limit_k_max 15
_diffrn_reflns_limit_k_min -11
_diffrn_reflns_limit_l_max 24
_diffrn_reflns_limit_l_min -22
_diffrn_reflns_number 18776
_diffrn_reflns_theta_full 26.00
_diffrn_reflns_theta_max 26.00
_diffrn_reflns_theta_min 2.17
_exptl_absorpt_coefficient_mu 0.596
_exptl_absorpt_correction_T_max 0.915
_exptl_absorpt_correction_T_min 0.887
_exptl_absorpt_correction_type multi-scan
_exptl_absorpt_process_details 'SCALE3 ABSPACK'
_exptl_crystal_colour red-purple
_exptl_crystal_density_diffrn 1.166
_exptl_crystal_description block
_exptl_crystal_F_000 1074
_exptl_crystal_size_max 0.20
_exptl_crystal_size_mid 0.15
_exptl_crystal_size_min 0.15
_refine_diff_density_max 0.620
_refine_diff_density_min -0.349
_refine_diff_density_rms 0.056
_refine_ls_extinction_method none
_refine_ls_goodness_of_fit_ref 1.019
_refine_ls_hydrogen_treatment constr
_refine_ls_matrix_type full
_refine_ls_number_parameters 702
_refine_ls_number_reflns 11174
_refine_ls_number_restraints 22
_refine_ls_restrained_S_all 1.022
_refine_ls_R_factor_all 0.0574
_refine_ls_R_factor_gt 0.0415
_refine_ls_shift/su_max 0.001
_refine_ls_shift/su_mean 0.000
_refine_ls_structure_factor_coef Fsqd
_refine_ls_weighting_details 'calc w=1/[\s^2^(Fo^2^)+(0.0383P)^2^+1.0153P] where P=(Fo^2^+2Fc^2^)/3'
_refine_ls_weighting_scheme calc
_refine_ls_wR_factor_gt 0.0887
_refine_ls_wR_factor_ref 0.0957
_reflns_number_gt 9070
_reflns_number_total 11174
_reflns_threshold_expression >2sigma(I)
_cod_data_source_file ja301042u_si_002_4.cif
_cod_data_source_block COMPOUND_3'-Ge
_cod_original_cell_volume 2867.00(19)
_cod_original_formula_sum 'C64.50 H78 B Ge N3 Si'
_cod_database_code 4117833

loop_
_symmetry_equiv_pos_as_xyz
'x, y, z'
'-x, -y, -z'

loop_
_atom_site_label
_atom_site_type_symbol
_atom_site_fract_x
_atom_site_fract_y
_atom_site_fract_z
_atom_site_U_iso_or_equiv
_atom_site_adp_type
_atom_site_occupancy
_atom_site_symmetry_multiplicity
_atom_site_calc_flag
_atom_site_refinement_flags
_atom_site_disorder_assembly
_atom_site_disorder_group
Ge1 Ge 0.664417(19) 0.674028(19) 0.242193(11) 0.01845(7) Uani 1 1 d . . .
Si1 Si 0.50292(5) 0.66889(5) 0.35041(3) 0.02039(14) Uani 1 1 d . . .
N1 N 0.85031(15) 0.61129(14) 0.37867(9) 0.0198(4) Uani 1 1 d . . .
N2 N 0.90635(15) 0.75525(14) 0.33083(8) 0.0190(4) Uani 1 1 d . . .
N3 N 0.52853(14) 0.67370(14) 0.26705(8) 0.0165(4) Uani 1 1 d . . .
C1 C 0.96902(19) 0.65300(19) 0.40511(11) 0.0256(5) Uani 1 1 d . . .
H1 H 1.0185 0.6249 0.4383 0.031 Uiso 1 1 calc R . .
C2 C 1.00285(19) 0.73833(19) 0.37687(11) 0.0245(5) Uani 1 1 d . . .
H2 H 1.0795 0.7803 0.3865 0.029 Uiso 1 1 calc R . .
C3 C 0.79853(18) 0.51190(18) 0.39728(11) 0.0222(5) Uani 1 1 d . A .
C4 C 0.7633(2) 0.41046(19) 0.34641(11) 0.0295(5) Uani 1 1 d D . .
C5 C 0.7137(2) 0.3156(2) 0.36568(14) 0.0361(6) Uani 1 1 d . A .
H5 H 0.6863 0.2467 0.3315 0.043 Uiso 1 1 calc R . .
C6 C 0.7039(3) 0.3202(2) 0.43354(15) 0.0440(7) Uani 1 1 d . . .
H6 H 0.6707 0.2545 0.4461 0.053 Uiso 1 1 calc R A .
C7 C 0.7419(2) 0.4198(2) 0.48343(14) 0.0385(6) Uani 1 1 d . A .
H7 H 0.7359 0.4215 0.5304 0.046 Uiso 1 1 calc R . .
C8 C 0.7890(2) 0.51814(19) 0.46648(12) 0.0265(5) Uani 1 1 d . . .
C9 C 0.7627(6) 0.4086(7) 0.2699(3) 0.036(2) Uani 0.546(4) 1 d PD A 2
H9 H 0.7393 0.4765 0.2576 0.043 Uiso 0.546(4) 1 calc PR A 2
C9A C 0.7947(7) 0.3951(7) 0.2751(3) 0.0170(19) Uani 0.454(4) 1 d PD A 1
H9A H 0.8570 0.4613 0.2788 0.020 Uiso 0.454(4) 1 calc PR A 1
C10 C 0.6783(6) 0.3075(5) 0.2184(3) 0.060(2) Uani 0.454(4) 1 d PD A 2
H10A H 0.6763 0.3128 0.1695 0.090 Uiso 0.454(4) 1 calc PR A 2
H10B H 0.6018 0.3042 0.2249 0.090 Uiso 0.454(4) 1 calc PR A 2
H10C H 0.7023 0.2401 0.2275 0.090 Uiso 0.454(4) 1 calc PR A 2
C10A C 0.6881(4) 0.3979(4) 0.2158(2) 0.0339(13) Uani 0.546(4) 1 d PD A 1
H10D H 0.7090 0.3996 0.1714 0.051 Uiso 0.546(4) 1 calc PR A 1
H10E H 0.6611 0.4644 0.2301 0.051 Uiso 0.546(4) 1 calc PR A 1
H10F H 0.6269 0.3312 0.2086 0.051 Uiso 0.546(4) 1 calc PR A 1
C11 C 0.8815(6) 0.4157(6) 0.2650(3) 0.049(2) Uani 0.454(4) 1 d PD A 2
H11A H 0.9324 0.4843 0.2972 0.073 Uiso 0.454(4) 1 calc PR A 2
H11B H 0.8834 0.4163 0.2160 0.073 Uiso 0.454(4) 1 calc PR A 2
H11C H 0.9073 0.3513 0.2786 0.073 Uiso 0.454(4) 1 calc PR A 2
C11A C 0.8348(4) 0.2922(4) 0.2503(2) 0.0292(12) Uani 0.546(4) 1 d PD A 1
H11D H 0.7749 0.2255 0.2450 0.044 Uiso 0.546(4) 1 calc PR A 1
H11E H 0.9049 0.2907 0.2854 0.044 Uiso 0.546(4) 1 calc PR A 1
H11F H 0.8505 0.2939 0.2044 0.044 Uiso 0.546(4) 1 calc PR A 1
C12 C 0.8263(2) 0.62605(19) 0.52270(11) 0.0285(5) Uani 1 1 d . A .
H12 H 0.8417 0.6888 0.4987 0.034 Uiso 1 1 calc R . .
C13 C 0.7335(2) 0.6440(2) 0.55972(12) 0.0358(6) Uani 1 1 d . . .
H13A H 0.6606 0.6345 0.5238 0.054 Uiso 1 1 calc R A .
H13B H 0.7561 0.7194 0.5899 0.054 Uiso 1 1 calc R . .
H13C H 0.7246 0.5896 0.5891 0.054 Uiso 1 1 calc R . .
C14 C 0.9376(2) 0.6297(2) 0.57834(13) 0.0398(6) Uani 1 1 d . . .
H14A H 0.9248 0.5683 0.6022 0.060 Uiso 1 1 calc R A .
H14B H 0.9613 0.7008 0.6135 0.060 Uiso 1 1 calc R . .
H14C H 0.9979 0.6225 0.5548 0.060 Uiso 1 1 calc R . .
C15 C 0.91772(18) 0.83035(17) 0.28426(11) 0.0192(4) Uani 1 1 d . . .
C16 C 0.91855(18) 0.94179(18) 0.30723(11) 0.0213(5) Uani 1 1 d . . .
C17 C 0.9317(2) 1.0126(2) 0.26128(12) 0.0278(5) Uani 1 1 d . . .
H17 H 0.9314 1.0887 0.2755 0.033 Uiso 1 1 calc R . .
C18 C 0.9451(2) 0.9724(2) 0.19481(12) 0.0322(6) Uani 1 1 d . . .
H18 H 0.9553 1.0216 0.1642 0.039 Uiso 1 1 calc R . .
C19 C 0.9436(2) 0.8621(2) 0.17300(12) 0.0291(5) Uani 1 1 d . . .
H19 H 0.9525 0.8359 0.1273 0.035 Uiso 1 1 calc R . .
C20 C 0.92945(18) 0.78812(18) 0.21673(11) 0.0226(5) Uani 1 1 d . . .
C21 C 0.9096(2) 0.98838(19) 0.38115(11) 0.0252(5) Uani 1 1 d . . .
H21 H 0.8849 0.9241 0.4021 0.030 Uiso 1 1 calc R . .
C22 C 1.0273(2) 1.0563(2) 0.42906(12) 0.0333(6) Uani 1 1 d . . .
H22A H 1.0798 1.0071 0.4361 0.050 Uiso 1 1 calc R . .
H22B H 1.0197 1.0910 0.4752 0.050 Uiso 1 1 calc R . .
H22C H 1.0578 1.1143 0.4066 0.050 Uiso 1 1 calc R . .
C23 C 0.8211(2) 1.0584(2) 0.37914(14) 0.0441(7) Uani 1 1 d . . .
H23A H 0.8470 1.1255 0.3628 0.066 Uiso 1 1 calc R . .
H23B H 0.8122 1.0797 0.4270 0.066 Uiso 1 1 calc R . .
H23C H 0.7473 1.0148 0.3464 0.066 Uiso 1 1 calc R . .
C24 C 0.9291(2) 0.66692(19) 0.19172(12) 0.0281(5) Uani 1 1 d . . .
H24 H 0.8944 0.6245 0.2227 0.034 Uiso 1 1 calc R . .
C25 C 1.0511(2) 0.6521(3) 0.20189(16) 0.0516(8) Uani 1 1 d . . .
H25A H 1.0887 0.6944 0.1732 0.077 Uiso 1 1 calc R . .
H25B H 1.0488 0.5730 0.1868 0.077 Uiso 1 1 calc R . .
H25C H 1.0943 0.6793 0.2522 0.077 Uiso 1 1 calc R . .
C26 C 0.8559(2) 0.6163(2) 0.11495(12) 0.0414(7) Uani 1 1 d . . .
H26A H 0.7793 0.6303 0.1092 0.062 Uiso 1 1 calc R . .
H26B H 0.8494 0.5358 0.1040 0.062 Uiso 1 1 calc R . .
H26C H 0.8922 0.6502 0.0825 0.062 Uiso 1 1 calc R . .
C27 C 0.43527(17) 0.67166(17) 0.20634(10) 0.0165(4) Uani 1 1 d . . .
C28 C 0.37229(18) 0.57060(17) 0.15866(10) 0.0178(4) Uani 1 1 d . . .
C29 C 0.28392(19) 0.57102(18) 0.10015(10) 0.0220(5) Uani 1 1 d . . .
H29 H 0.2408 0.5021 0.0689 0.026 Uiso 1 1 calc R . .
C30 C 0.2570(2) 0.66836(19) 0.08620(11) 0.0249(5) Uani 1 1 d . . .
C31 C 0.3224(2) 0.76751(19) 0.13171(11) 0.0249(5) Uani 1 1 d . . .
H31 H 0.3068 0.8352 0.1217 0.030 Uiso 1 1 calc R . .
C32 C 0.41046(18) 0.77209(17) 0.19174(10) 0.0185(4) Uani 1 1 d . . .
C33 C 0.1608(2) 0.6668(2) 0.02197(12) 0.0389(7) Uani 1 1 d . . .
H33A H 0.1192 0.7226 0.0350 0.058 Uiso 1 1 calc R . .
H33B H 0.1080 0.5929 0.0060 0.058 Uiso 1 1 calc R . .
H33C H 0.1931 0.6839 -0.0165 0.058 Uiso 1 1 calc R . .
C34 C 0.39837(18) 0.45873(17) 0.16707(10) 0.0189(4) Uani 1 1 d . . .
H34 H 0.4743 0.4761 0.2037 0.023 Uiso 1 1 calc R . .
C35 C 0.41424(19) 0.39628(17) 0.09801(11) 0.0212(5) Uani 1 1 d . . .
C36 C 0.5145(2) 0.4312(2) 0.08071(14) 0.0435(7) Uani 1 1 d . . .
H36 H 0.5714 0.4935 0.1114 0.052 Uiso 1 1 calc R . .
C37 C 0.5342(3) 0.3775(3) 0.01953(15) 0.0516(8) Uani 1 1 d . . .
H37 H 0.6047 0.4022 0.0092 0.062 Uiso 1 1 calc R . .
C38 C 0.4529(3) 0.2891(2) -0.02607(13) 0.0395(7) Uani 1 1 d . . .
H38 H 0.4666 0.2517 -0.0678 0.047 Uiso 1 1 calc R . .
C39 C 0.3515(2) 0.2551(2) -0.01101(12) 0.0366(6) Uani 1 1 d . . .
H39 H 0.2938 0.1949 -0.0433 0.044 Uiso 1 1 calc R . .
C40 C 0.3316(2) 0.30746(19) 0.05116(11) 0.0278(5) Uani 1 1 d . . .
H40 H 0.2612 0.2821 0.0613 0.033 Uiso 1 1 calc R . .
C41 C 0.3135(2) 0.38599(18) 0.19469(11) 0.0230(5) Uani 1 1 d . . .
C42 C 0.3423(3) 0.2945(2) 0.21750(13) 0.0401(7) Uani 1 1 d . . .
H42 H 0.4139 0.2791 0.2154 0.048 Uiso 1 1 calc R . .
C43 C 0.2698(3) 0.2250(2) 0.24328(15) 0.0529(9) Uani 1 1 d . . .
H43 H 0.2917 0.1628 0.2588 0.063 Uiso 1 1 calc R . .
C44 C 0.1669(3) 0.2457(3) 0.24643(15) 0.0543(9) Uani 1 1 d . . .
H44 H 0.1162 0.1975 0.2635 0.065 Uiso 1 1 calc R . .
C45 C 0.1372(3) 0.3355(3) 0.22507(18) 0.0688(10) Uani 1 1 d . . .
H45 H 0.0658 0.3506 0.2278 0.083 Uiso 1 1 calc R . .
C46 C 0.2104(2) 0.4062(3) 0.19916(15) 0.0473(7) Uani 1 1 d . . .
H46 H 0.1883 0.4689 0.1845 0.057 Uiso 1 1 calc R . .
C47 C 0.47922(19) 0.88652(17) 0.23839(11) 0.0210(5) Uani 1 1 d . . .
H47 H 0.5497 0.8743 0.2699 0.025 Uiso 1 1 calc R . .
C48 C 0.5197(2) 0.96249(18) 0.19244(11) 0.0240(5) Uani 1 1 d . . .
C49 C 0.4581(2) 1.0355(2) 0.16643(14) 0.0375(6) Uani 1 1 d . . .
H49 H 0.3921 1.0448 0.1810 0.045 Uiso 1 1 calc R . .
C50 C 0.4924(3) 1.0953(2) 0.11914(15) 0.0479(7) Uani 1 1 d . . .
H50 H 0.4490 1.1444 0.1013 0.057 Uiso 1 1 calc R . .
C51 C 0.5887(3) 1.0837(2) 0.09803(14) 0.0429(7) Uani 1 1 d . . .
H51 H 0.6106 1.1228 0.0647 0.051 Uiso 1 1 calc R . .
C52 C 0.6525(2) 1.0151(2) 0.12572(13) 0.0347(6) Uani 1 1 d . . .
H52 H 0.7207 1.0090 0.1129 0.042 Uiso 1 1 calc R . .
C53 C 0.6182(2) 0.95472(19) 0.17225(12) 0.0275(5) Uani 1 1 d . . .
H53 H 0.6631 0.9071 0.1907 0.033 Uiso 1 1 calc R . .
C54 C 0.41640(19) 0.94052(17) 0.28750(11) 0.0216(5) Uani 1 1 d . . .
C55 C 0.4815(2) 1.0136(2) 0.35116(13) 0.0385(6) Uani 1 1 d . . .
H55 H 0.5628 1.0304 0.3621 0.046 Uiso 1 1 calc R . .
C56 C 0.4304(2) 1.0626(2) 0.39905(14) 0.0494(8) Uani 1 1 d . . .
H56 H 0.4767 1.1115 0.4426 0.059 Uiso 1 1 calc R . .
C57 C 0.3125(2) 1.0405(2) 0.38368(13) 0.0360(6) Uani 1 1 d . . .
H57 H 0.2774 1.0739 0.4166 0.043 Uiso 1 1 calc R . .
C58 C 0.2463(2) 0.96995(19) 0.32046(12) 0.0270(5) Uani 1 1 d . . .
H58 H 0.1650 0.9554 0.3091 0.032 Uiso 1 1 calc R . .
C59 C 0.29817(19) 0.91986(18) 0.27308(11) 0.0236(5) Uani 1 1 d . . .
H59 H 0.2515 0.8703 0.2298 0.028 Uiso 1 1 calc R . .
C60 C 0.3580(2) 0.6902(2) 0.34965(13) 0.0342(6) Uani 1 1 d . . .
H60A H 0.3533 0.7639 0.3409 0.051 Uiso 1 1 calc R . .
H60B H 0.3444 0.6852 0.3957 0.051 Uiso 1 1 calc R . .
H60C H 0.2999 0.6328 0.3119 0.051 Uiso 1 1 calc R . .
C61 C 0.6137(2) 0.7822(2) 0.41959(11) 0.0306(6) Uani 1 1 d . . .
H61A H 0.6901 0.7707 0.4205 0.046 Uiso 1 1 calc R . .
H61B H 0.6008 0.7812 0.4663 0.046 Uiso 1 1 calc R . .
H61C H 0.6083 0.8543 0.4083 0.046 Uiso 1 1 calc R . .
C62 C 0.5062(2) 0.53040(19) 0.37015(11) 0.0260(5) Uani 1 1 d . . .
H62A H 0.4400 0.4744 0.3373 0.039 Uiso 1 1 calc R . .
H62B H 0.5033 0.5325 0.4192 0.039 Uiso 1 1 calc R . .
H62C H 0.5771 0.5110 0.3644 0.039 Uiso 1 1 calc R . .
C63 C -0.1678(11) 1.0036(12) -0.0529(7) 0.084(4) Uani 0.50 1 d PD B -1
H63A H -0.1965 1.0423 -0.0162 0.126 Uiso 0.50 1 calc PR B -1
H63B H -0.2296 0.9419 -0.0848 0.126 Uiso 0.50 1 calc PR B -1
H63C H -0.1415 1.0558 -0.0804 0.126 Uiso 0.50 1 calc PR B -1
C64 C -0.0688(11) 0.9584(10) -0.0179(7) 0.071(4) Uani 0.50 1 d PD B -1
H64A H -0.0449 0.9122 -0.0547 0.085 Uiso 0.50 1 calc PR B -1
H64B H -0.0929 0.9110 0.0135 0.085 Uiso 0.50 1 calc PR B -1
C65 C 0.0317(10) 1.0561(13) 0.0258(9) 0.084(4) Uani 0.50 1 d PDU B -1
H65A H 0.0520 1.1053 -0.0055 0.100 Uiso 0.50 1 calc PR B -1
H65B H 0.0078 1.1000 0.0636 0.100 Uiso 0.50 1 calc PR B -1
C66 C 0.1372(9) 1.0169(9) 0.0599(6) 0.054(3) Uani 0.50 1 d PDU B -1
H66A H 0.1967 1.0819 0.0917 0.065 Uiso 0.50 1 calc PR B -1
H66B H 0.1159 0.9648 0.0893 0.065 Uiso 0.50 1 calc PR B -1
C67 C 0.1865(8) 0.9597(8) 0.0051(4) 0.076(2) Uani 0.50 1 d PD B -1
H67A H 0.1266 0.8979 -0.0283 0.114 Uiso 0.50 1 calc PR B -1
H67B H 0.2499 0.9309 0.0290 0.114 Uiso 0.50 1 calc PR B -1
H67C H 0.2147 1.0131 -0.0211 0.114 Uiso 0.50 1 calc PR B -1
B1 B 0.8048(2) 0.6762(2) 0.33011(12) 0.0183(5) Uani 1 1 d . . .

loop_
_atom_site_aniso_label
_atom_site_aniso_U_11
_atom_site_aniso_U_22
_atom_site_aniso_U_33
_atom_site_aniso_U_23
_atom_site_aniso_U_13
_atom_site_aniso_U_12
Ge1 0.01601(13) 0.02231(13) 0.01834(12) 0.00600(9) 0.00594(9) 0.00506(10)
Si1 0.0222(3) 0.0239(3) 0.0181(3) 0.0059(2) 0.0087(2) 0.0078(3)
N1 0.0165(10) 0.0187(10) 0.0226(9) 0.0059(7) 0.0033(7) 0.0020(8)
N2 0.0172(10) 0.0204(10) 0.0188(9) 0.0056(7) 0.0039(7) 0.0037(8)
N3 0.0156(9) 0.0167(9) 0.0181(9) 0.0046(7) 0.0051(7) 0.0053(8)
C1 0.0175(12) 0.0271(13) 0.0299(12) 0.0104(10) 0.0004(9) 0.0045(10)
C2 0.0160(12) 0.0266(13) 0.0281(12) 0.0072(9) 0.0027(9) 0.0018(10)
C3 0.0180(12) 0.0199(12) 0.0291(12) 0.0112(9) 0.0032(9) 0.0052(10)
C4 0.0261(13) 0.0243(13) 0.0324(13) 0.0070(10) 0.0009(10) 0.0011(11)
C5 0.0352(15) 0.0192(13) 0.0484(16) 0.0055(11) 0.0082(12) -0.0003(11)
C6 0.0520(19) 0.0243(14) 0.0657(19) 0.0215(13) 0.0278(15) 0.0083(13)
C7 0.0505(18) 0.0298(15) 0.0444(15) 0.0182(12) 0.0235(13) 0.0096(13)
C8 0.0271(13) 0.0235(13) 0.0335(13) 0.0130(10) 0.0102(10) 0.0090(11)
C9 0.046(5) 0.023(3) 0.031(3) 0.001(2) -0.007(3) 0.015(3)
C9A 0.010(4) 0.015(4) 0.024(3) 0.008(2) -0.002(2) 0.005(3)
C10 0.074(5) 0.029(4) 0.053(4) -0.007(3) -0.013(4) 0.011(4)
C10A 0.035(3) 0.031(3) 0.031(3) 0.0018(19) -0.001(2) 0.012(2)
C11 0.062(5) 0.063(5) 0.024(3) 0.002(3) 0.007(3) 0.033(4)
C11A 0.029(3) 0.027(3) 0.030(2) 0.0011(18) 0.0031(18) 0.013(2)
C12 0.0365(14) 0.0248(13) 0.0277(12) 0.0127(10) 0.0102(10) 0.0083(11)
C13 0.0449(16) 0.0384(15) 0.0266(13) 0.0098(11) 0.0120(11) 0.0115(13)
C14 0.0416(17) 0.0377(16) 0.0382(15) 0.0121(12) 0.0050(12) 0.0096(13)
C15 0.0131(11) 0.0198(11) 0.0241(11) 0.0072(9) 0.0047(8) 0.0009(9)
C16 0.0153(11) 0.0225(12) 0.0263(11) 0.0068(9) 0.0073(9) 0.0019(9)
C17 0.0258(13) 0.0218(12) 0.0378(13) 0.0106(10) 0.0106(10) 0.0052(10)
C18 0.0294(14) 0.0355(15) 0.0343(13) 0.0195(11) 0.0110(11) 0.0013(12)
C19 0.0272(13) 0.0360(15) 0.0239(12) 0.0078(10) 0.0105(10) 0.0019(11)
C20 0.0164(11) 0.0246(12) 0.0250(11) 0.0038(9) 0.0063(9) 0.0019(10)
C21 0.0272(13) 0.0207(12) 0.0302(12) 0.0046(9) 0.0147(10) 0.0041(10)
C22 0.0349(15) 0.0305(14) 0.0311(13) 0.0027(10) 0.0110(11) 0.0010(12)
C23 0.0368(16) 0.0511(18) 0.0467(16) 0.0017(13) 0.0183(13) 0.0161(14)
C24 0.0285(13) 0.0269(13) 0.0312(13) 0.0030(10) 0.0147(10) 0.0073(11)
C25 0.0352(17) 0.0484(19) 0.070(2) 0.0012(15) 0.0171(14) 0.0160(15)
C26 0.0477(18) 0.0379(16) 0.0324(14) -0.0056(11) 0.0123(12) 0.0066(14)
C27 0.0148(11) 0.0191(11) 0.0171(10) 0.0038(8) 0.0071(8) 0.0045(9)
C28 0.0194(11) 0.0185(11) 0.0184(10) 0.0040(8) 0.0097(9) 0.0056(9)
C29 0.0222(12) 0.0215(12) 0.0203(11) -0.0016(9) 0.0067(9) 0.0050(10)
C30 0.0266(13) 0.0272(13) 0.0206(11) 0.0015(9) 0.0039(9) 0.0125(11)
C31 0.0304(13) 0.0220(12) 0.0253(12) 0.0045(9) 0.0074(10) 0.0150(11)
C32 0.0192(11) 0.0183(11) 0.0194(10) 0.0024(8) 0.0073(8) 0.0068(9)
C33 0.0421(16) 0.0373(15) 0.0294(13) -0.0025(11) -0.0064(11) 0.0207(13)
C34 0.0207(12) 0.0168(11) 0.0195(11) 0.0026(8) 0.0073(9) 0.0045(9)
C35 0.0292(13) 0.0166(11) 0.0223(11) 0.0059(9) 0.0107(9) 0.0103(10)
C36 0.0453(17) 0.0350(16) 0.0454(16) -0.0081(12) 0.0284(13) -0.0062(13)
C37 0.056(2) 0.0523(19) 0.0504(17) -0.0025(14) 0.0393(15) 0.0047(16)
C38 0.0596(19) 0.0422(16) 0.0256(13) 0.0046(11) 0.0206(13) 0.0255(15)
C39 0.0473(17) 0.0314(15) 0.0242(12) -0.0044(10) 0.0008(11) 0.0145(13)
C40 0.0293(14) 0.0274(13) 0.0257(12) 0.0031(10) 0.0049(10) 0.0103(11)
C41 0.0274(13) 0.0195(12) 0.0196(11) -0.0012(8) 0.0098(9) 0.0008(10)
C42 0.063(2) 0.0289(14) 0.0438(15) 0.0162(12) 0.0345(14) 0.0153(14)
C43 0.092(3) 0.0262(15) 0.0524(18) 0.0134(13) 0.0451(18) 0.0072(16)
C44 0.065(2) 0.0454(19) 0.0451(17) 0.0071(14) 0.0301(15) -0.0207(16)
C45 0.041(2) 0.098(3) 0.083(2) 0.042(2) 0.0376(18) 0.010(2)
C46 0.0353(16) 0.057(2) 0.0652(19) 0.0318(15) 0.0270(14) 0.0156(15)
C47 0.0211(12) 0.0174(11) 0.0256(11) 0.0049(9) 0.0058(9) 0.0081(9)
C48 0.0265(13) 0.0167(12) 0.0268(12) 0.0007(9) 0.0071(10) 0.0049(10)
C49 0.0392(16) 0.0307(15) 0.0548(16) 0.0206(12) 0.0208(13) 0.0181(13)
C50 0.0546(19) 0.0409(17) 0.0655(19) 0.0339(15) 0.0235(15) 0.0242(15)
C51 0.0554(19) 0.0339(16) 0.0495(16) 0.0216(13) 0.0242(14) 0.0120(14)
C52 0.0396(16) 0.0254(14) 0.0423(15) 0.0063(11) 0.0195(12) 0.0064(12)
C53 0.0315(14) 0.0176(12) 0.0336(13) 0.0048(9) 0.0099(10) 0.0064(10)
C54 0.0240(12) 0.0138(11) 0.0271(12) 0.0021(9) 0.0089(9) 0.0049(9)
C55 0.0191(13) 0.0372(15) 0.0473(15) -0.0157(12) 0.0104(11) -0.0002(11)
C56 0.0292(15) 0.0514(18) 0.0474(16) -0.0296(13) 0.0103(12) -0.0011(13)
C57 0.0318(15) 0.0327(15) 0.0413(14) -0.0071(11) 0.0174(11) 0.0073(12)
C58 0.0223(13) 0.0235(13) 0.0370(13) 0.0072(10) 0.0106(10) 0.0066(10)
C59 0.0257(13) 0.0174(12) 0.0258(11) 0.0027(9) 0.0046(9) 0.0057(10)
C60 0.0367(15) 0.0459(16) 0.0342(13) 0.0189(11) 0.0217(11) 0.0198(13)
C61 0.0386(15) 0.0293(14) 0.0226(12) 0.0024(10) 0.0088(10) 0.0081(12)
C62 0.0265(13) 0.0293(13) 0.0231(11) 0.0098(9) 0.0070(9) 0.0051(11)
C63 0.096(9) 0.088(8) 0.083(9) 0.035(6) 0.009(6) 0.066(7)
C64 0.094(8) 0.038(5) 0.053(6) 0.019(4) -0.028(7) 0.000(5)
C65 0.097(7) 0.090(7) 0.058(5) 0.025(4) 0.020(5) 0.003(5)
C66 0.056(5) 0.049(5) 0.050(4) 0.008(4) 0.015(4) 0.001(4)
C67 0.088(6) 0.096(7) 0.063(5) 0.044(5) 0.035(5) 0.025(5)
B1 0.0195(13) 0.0171(13) 0.0179(12) 0.0020(9) 0.0063(9) 0.0041(10)

loop_
_atom_type_symbol
_atom_type_description
_atom_type_scat_dispersion_real
_atom_type_scat_dispersion_imag
_atom_type_scat_source
C C 0.0033 0.0016 'International Tables Vol C Tables 4.2.6.8 and 6.1.1.4'
H H 0.0000 0.0000 'International Tables Vol C Tables 4.2.6.8 and 6.1.1.4'
B B 0.0013 0.0007 'International Tables Vol C Tables 4.2.6.8 and 6.1.1.4'
N N 0.0061 0.0033 'International Tables Vol C Tables 4.2.6.8 and 6.1.1.4'
Si Si 0.0817 0.0704 'International Tables Vol C Tables 4.2.6.8 and 6.1.1.4'
Ge Ge 0.1547 1.8001 'International Tables Vol C Tables 4.2.6.8 and 6.1.1.4'

loop_
_geom_angle_atom_site_label_1
_geom_angle_atom_site_label_2
_geom_angle_atom_site_label_3
_geom_angle
N3 Ge1 B1 112.89(8)
N3 Si1 C62 110.54(9)
N3 Si1 C60 110.57(9)
C62 Si1 C60 106.73(11)
N3 Si1 C61 108.18(10)
C62 Si1 C61 111.53(10)
C60 Si1 C61 109.30(12)
C1 N1 C3 118.50(17)
C1 N1 B1 108.86(18)
C3 N1 B1 132.34(18)
C2 N2 C15 120.98(18)
C2 N2 B1 110.14(17)
C15 N2 B1 128.12(17)
C27 N3 Si1 120.13(13)
C27 N3 Ge1 111.46(12)
Si1 N3 Ge1 128.33(9)
C2 C1 N1 110.05(19)
C1 C2 N2 108.3(2)
C8 C3 C4 121.7(2)
C8 C3 N1 119.06(19)
C4 C3 N1 119.20(19)
C5 C4 C3 118.1(2)
C5 C4 C9 121.0(4)
C3 C4 C9 120.2(4)
C5 C4 C9A 117.9(4)
C3 C4 C9A 123.2(4)
C9 C4 C9A 17.1(4)
C6 C5 C4 120.9(2)
C5 C6 C7 120.3(2)
C6 C7 C8 121.4(2)
C7 C8 C3 117.6(2)
C7 C8 C12 119.3(2)
C3 C8 C12 123.1(2)
C11 C9 C10 112.2(7)
C11 C9 C4 108.1(5)
C10 C9 C4 112.3(6)
C11A C9A C4 119.0(5)
C11A C9A C10A 107.7(5)
C4 C9A C10A 107.7(4)
C8 C12 C14 110.70(19)
C8 C12 C13 112.3(2)
C14 C12 C13 109.69(19)
C16 C15 C20 122.03(19)
C16 C15 N2 119.73(18)
C20 C15 N2 118.23(19)
C15 C16 C17 118.2(2)
C15 C16 C21 122.08(18)
C17 C16 C21 119.7(2)
C18 C17 C16 120.4(2)
C19 C18 C17 120.5(2)
C18 C19 C20 121.1(2)
C19 C20 C15 117.7(2)
C19 C20 C24 120.13(19)
C15 C20 C24 122.13(19)
C16 C21 C23 112.32(19)
C16 C21 C22 110.02(18)
C23 C21 C22 110.6(2)
C20 C24 C25 110.9(2)
C20 C24 C26 113.05(19)
C25 C24 C26 111.1(2)
C28 C27 C32 118.79(18)
C28 C27 N3 120.71(17)
C32 C27 N3 120.40(18)
C29 C28 C27 119.61(19)
C29 C28 C34 117.76(18)
C27 C28 C34 122.61(18)
C30 C29 C28 122.1(2)
C31 C30 C29 117.8(2)
C31 C30 C33 121.0(2)
C29 C30 C33 121.2(2)
C30 C31 C32 122.6(2)
C31 C32 C27 119.02(19)
C31 C32 C47 118.56(18)
C27 C32 C47 122.40(18)
C41 C34 C28 114.66(17)
C41 C34 C35 111.99(17)
C28 C34 C35 110.65(16)
C36 C35 C40 118.0(2)
C36 C35 C34 118.8(2)
C40 C35 C34 123.2(2)
C35 C36 C37 121.4(3)
C38 C37 C36 120.3(3)
C37 C38 C39 119.3(2)
C38 C39 C40 120.8(2)
C35 C40 C39 120.1(2)
C46 C41 C42 117.5(2)
C46 C41 C34 124.0(2)
C42 C41 C34 118.4(2)
C43 C42 C41 121.6(3)
C44 C43 C42 119.9(3)
C45 C44 C43 119.5(3)
C44 C45 C46 120.8(3)
C41 C46 C45 120.6(3)
C48 C47 C54 112.50(17)
C48 C47 C32 110.22(17)
C54 C47 C32 113.74(18)
C53 C48 C49 118.0(2)
C53 C48 C47 119.33(19)
C49 C48 C47 122.6(2)
C48 C49 C50 120.6(2)
C51 C50 C49 120.4(2)
C52 C51 C50 119.3(2)
C51 C52 C53 120.4(2)
C52 C53 C48 121.2(2)
C59 C54 C55 117.5(2)
C59 C54 C47 124.23(19)
C55 C54 C47 118.3(2)
C56 C55 C54 121.3(2)
C57 C56 C55 120.2(2)
C58 C57 C56 119.5(2)
C57 C58 C59 120.0(2)
C54 C59 C58 121.5(2)
C63 C64 C65 109.0(8)
C66 C65 C64 112.0(10)
C67 C66 C65 112.3(9)
N2 B1 N1 102.61(17)
N2 B1 Ge1 110.31(14)
N1 B1 Ge1 144.08(17)

loop_
_geom_bond_atom_site_label_1
_geom_bond_atom_site_label_2
_geom_bond_distance
Ge1 N3 1.8612(17)
Ge1 B1 2.141(2)
Si1 N3 1.7680(17)
Si1 C62 1.854(2)
Si1 C60 1.858(2)
Si1 C61 1.867(2)
N1 C1 1.397(3)
N1 C3 1.440(3)
N1 B1 1.447(3)
N2 C2 1.395(3)
N2 C15 1.441(3)
N2 B1 1.442(3)
N3 C27 1.449(2)
C1 C2 1.337(3)
C3 C8 1.398(3)
C3 C4 1.405(3)
C4 C5 1.391(3)
C4 C9 1.515(6)
C4 C9A 1.547(6)
C5 C6 1.375(4)
C6 C7 1.378(4)
C7 C8 1.394(3)
C8 C12 1.515(3)
C9 C11 1.483(6)
C9 C10 1.514(7)
C9A C11A 1.517(6)
C9A C10A 1.555(6)
C12 C14 1.533(3)
C12 C13 1.534(3)
C15 C16 1.393(3)
C15 C20 1.408(3)
C16 C17 1.395(3)
C16 C21 1.523(3)
C17 C18 1.391(3)
C18 C19 1.374(3)
C19 C20 1.392(3)
C20 C24 1.517(3)
C21 C23 1.526(3)
C21 C22 1.530(3)
C24 C25 1.526(3)
C24 C26 1.530(3)
C27 C28 1.406(3)
C27 C32 1.414(3)
C28 C29 1.394(3)
C28 C34 1.527(3)
C29 C30 1.382(3)
C30 C31 1.381(3)
C30 C33 1.517(3)
C31 C32 1.394(3)
C32 C47 1.534(3)
C34 C41 1.525(3)
C34 C35 1.535(3)
C35 C36 1.378(3)
C35 C40 1.383(3)
C36 C37 1.384(3)
C37 C38 1.364(4)
C38 C39 1.366(4)
C39 C40 1.396(3)
C41 C46 1.366(3)
C41 C42 1.382(3)
C42 C43 1.381(4)
C43 C44 1.359(4)
C44 C45 1.354(5)
C45 C46 1.396(4)
C47 C48 1.527(3)
C47 C54 1.534(3)
C48 C53 1.387(3)
C48 C49 1.388(3)
C49 C50 1.392(4)
C50 C51 1.379(4)
C51 C52 1.371(4)
C52 C53 1.384(3)
C54 C59 1.385(3)
C54 C55 1.388(3)
C55 C56 1.385(3)
C56 C57 1.379(4)
C57 C58 1.374(3)
C58 C59 1.390(3)
C63 C64 1.517(7)
C64 C65 1.532(6)
C65 C66 1.530(7)
C66 C67 1.514(7)
